data_4350048
loop_
_publ_author_name
'Tu, Thach N.'
'Nguyen, Huong T. D.'
'Tran, Nhung Thi'

_publ_section_title
;
 Tailoring the pore size and shape of the one-dimensional channels in
 iron-based MOFs for enhancing the methane storage capacity
;
_journal_issue 9
_journal_name_full 'Inorganic Chemistry Frontiers'
_journal_page_first 2441
_journal_paper_doi 10.1039/C9QI00543A
_journal_volume 6
_journal_year 2019
_chemical_formula_sum 'C30 H12 Fe3 N2 O17.64 S'
_chemical_formula_weight 882.27
_space_group_crystal_system tetragonal
_space_group_IT_number 129
_space_group_name_Hall '-P 4a 2a'
_space_group_name_H-M_alt 'P 4/n m m :2'
_atom_sites_solution_hydrogens geom
_audit_creation_method SHELXL-2014/7
_audit_update_record
;
2019-05-12 deposited with the CCDC.	2019-07-19 downloaded from the CCDC.
;
_cell_angle_alpha 90
_cell_angle_beta 90
_cell_angle_gamma 90
_cell_formula_units_Z 2
_cell_length_a 17.670(3)
_cell_length_b 17.670(3)
_cell_length_c 8.0543(16)
_cell_measurement_reflns_used 1310
_cell_measurement_temperature 150
_cell_measurement_theta_max 35.862
_cell_measurement_theta_min 3.537
_cell_volume 2514.8(8)
_computing_structure_refinement 'SHELXL-2014/7 (Sheldrick, 2014)'
_diffrn_ambient_temperature 150
_diffrn_measured_fraction_theta_full 0.980
_diffrn_measured_fraction_theta_max 0.980
_diffrn_measurement_device_type 'Bruker D8 Venture'
_diffrn_radiation_type CuK\a
_diffrn_radiation_wavelength 1.54178
_diffrn_reflns_av_R_equivalents 0.1657
_diffrn_reflns_av_unetI/netI 0.0831
_diffrn_reflns_Laue_measured_fraction_full 0.980
_diffrn_reflns_Laue_measured_fraction_max 0.980
_diffrn_reflns_limit_h_max 13
_diffrn_reflns_limit_h_min -11
_diffrn_reflns_limit_k_max 13
_diffrn_reflns_limit_k_min -12
_diffrn_reflns_limit_l_max 6
_diffrn_reflns_limit_l_min -5
_diffrn_reflns_number 3892
_diffrn_reflns_point_group_measured_fraction_full 0.980
_diffrn_reflns_point_group_measured_fraction_max 0.980
_diffrn_reflns_theta_full 35.862
_diffrn_reflns_theta_max 35.862
_diffrn_reflns_theta_min 3.537
_exptl_absorpt_coefficient_mu 7.745
_exptl_absorpt_correction_T_max 0.7461
_exptl_absorpt_correction_T_min 0.6126
_exptl_absorpt_correction_type multi-scan
_exptl_absorpt_process_details 'SADABS V2014/4 (Bruker AXS Inc.)'
_exptl_crystal_colour yellow
_exptl_crystal_density_diffrn 1.165
_exptl_crystal_description Needle
_exptl_crystal_F_000 882
_exptl_crystal_size_max 0.15
_exptl_crystal_size_mid 0.05
_exptl_crystal_size_min 0.03
_refine_diff_density_max 0.492
_refine_diff_density_min -0.608
_refine_diff_density_rms 0.122
_refine_ls_extinction_method none
_refine_ls_goodness_of_fit_ref 1.606
_refine_ls_hydrogen_treatment constr
_refine_ls_matrix_type full
_refine_ls_number_parameters 64
_refine_ls_number_reflns 342
_refine_ls_number_restraints 0
_refine_ls_restrained_S_all 1.606
_refine_ls_R_factor_all 0.1807
_refine_ls_R_factor_gt 0.1424
_refine_ls_shift/su_max 0.003
_refine_ls_shift/su_mean 0.001
_refine_ls_structure_factor_coef Fsqd
_refine_ls_weighting_details 'w=1/[\s^2^(Fo^2^)+(0.2000P)^2^] where P=(Fo^2^+2Fc^2^)/3'
_refine_ls_weighting_scheme calc
_refine_ls_wR_factor_gt 0.3451
_refine_ls_wR_factor_ref 0.3700
_reflns_Friedel_coverage 0.000
_reflns_number_gt 252
_reflns_number_total 342
_reflns_threshold_expression 'I > 2\s(I)'
_cod_data_source_file c9qi00543a2.cif
_cod_data_source_block p4nmm_a_sq
_cod_original_cell_volume 2514.8(11)
_cod_original_sg_symbol_H-M 'P 4/n m m'
_cod_database_code 4350048
_shelx_shelxl_version_number 2014/7
_shelx_space_group_comment
;
The symmetry employed for this shelxl refinement is uniquely defined
by the following loop, which should always be used as a source of
symmetry information in preference to the above space-group names.
They are only intended as comments.
;

loop_
_space_group_symop_operation_xyz
'x, y, z'
'-x+1/2, -y+1/2, z'
'-y+1/2, x, z'
'y, -x+1/2, z'
'-x, y+1/2, -z'
'x+1/2, -y, -z'
'y+1/2, x+1/2, -z'
'-y, -x, -z'
'-x, -y, -z'
'x-1/2, y-1/2, -z'
'y-1/2, -x, -z'
'-y, x-1/2, -z'
'x, -y-1/2, z'
'-x-1/2, y, z'
'-y-1/2, -x-1/2, z'
'y, x, z'

loop_
_atom_site_label
_atom_site_type_symbol
_atom_site_fract_x
_atom_site_fract_y
_atom_site_fract_z
_atom_site_U_iso_or_equiv
_atom_site_adp_type
_atom_site_occupancy
_atom_site_site_symmetry_order
_atom_site_calc_flag
_atom_site_refinement_flags_posn
_atom_site_refinement_flags_adp
_atom_site_refinement_flags_occupancy
Fe01 Fe 0.7500 0.7500 0.2035(11) 0.042(5) Uani 1 8 d S T P
Fe12 Fe 0.6549(6) 0.7500 0.5522(12) 0.053(6) Uani 0.5 2 d S T P
C1 C 0.529(2) 0.529(2) 0.280(6) 0.17(2) Uiso 1 2 d S . P
H1 H 0.5331 0.5331 0.3944 0.201 Uiso 1 2 calc R U P
O3 O 0.602(6) 0.7500 0.888(9) 0.06(3) Uiso 0.3 2 d S . P
N3 N 0.469(7) 0.7500 0.903(16) 0.23(4) Uiso 0.5 2 d S . P
O4 O 0.553(2) 0.7500 0.691(6) 0.075(16) Uiso 0.5 2 d S . P
C2 C 0.5755(14) 0.5755(14) 0.016(4) 0.064(12) Uiso 1 2 d S . P
H2 H 0.6066 0.6066 -0.0473 0.077 Uiso 1 2 calc R U P
O2 O 0.715(2) 0.7500 0.944(4) 0.04(2) Uiso 0.36 2 d S . P
O5 O 0.7500 0.7500 0.441(5) 0.038(13) Uiso 1 8 d S . P
O6 O 0.6740(8) 0.8260(8) 0.716(2) 0.051(8) Uiso 1 2 d S . P
S4 S 0.664(2) 0.7500 0.795(4) 0.028(12) Uiso 0.25 2 d S . P
O7 O 0.6744(11) 0.6744(11) 0.179(3) 0.085(10) Uiso 1 2 d S . P
C3 C 0.6340(18) 0.6340(18) 0.252(5) 0.074(14) Uiso 1 2 d S . P
O9 O 0.6058(12) 0.6664(13) 0.416(3) 0.037(10) Uiso 0.5 1 d . . P
C4 C 0.5215(15) 0.5215(15) -0.056(5) 0.097(16) Uiso 1 2 d S . P
C5 C 0.464(5) 0.7500 1.103(13) 0.14(3) Uiso 0.5 2 d S . P
C6 C 0.5753(19) 0.5753(19) 0.189(6) 0.100(16) Uiso 1 2 d S . P
C7 C 0.521(2) 0.521(2) -0.223(7) 0.17(2) Uiso 1 2 d S . P
H7 H 0.5519 0.5519 -0.2898 0.199 Uiso 1 2 calc R U P
C8 C 0.542(7) 0.7500 0.845(12) 0.08(3) Uiso 0.5 2 d S . P
C9 C 0.410(7) 0.7500 0.784(13) 0.18(5) Uiso 0.5 2 d S . P

loop_
_atom_site_aniso_label
_atom_site_aniso_U_11
_atom_site_aniso_U_22
_atom_site_aniso_U_33
_atom_site_aniso_U_23
_atom_site_aniso_U_13
_atom_site_aniso_U_12
Fe01 0.060(7) 0.060(7) 0.006(8) 0.000 0.000 0.000
Fe12 0.068(10) 0.066(10) 0.024(9) 0.000 -0.010(7) 0.000

loop_
_atom_type_symbol
_atom_type_description
_atom_type_scat_dispersion_real
_atom_type_scat_dispersion_imag
_atom_type_scat_source
C C 0.0181 0.0091 'International Tables Vol C Tables 4.2.6.8 and 6.1.1.4'
H H 0.0000 0.0000 'International Tables Vol C Tables 4.2.6.8 and 6.1.1.4'
Fe Fe -1.1336 3.1974 'International Tables Vol C Tables 4.2.6.8 and 6.1.1.4'
N N 0.0311 0.0180 'International Tables Vol C Tables 4.2.6.8 and 6.1.1.4'
O O 0.0492 0.0322 'International Tables Vol C Tables 4.2.6.8 and 6.1.1.4'
S S 0.3331 0.5567 'International Tables Vol C Tables 4.2.6.8 and 6.1.1.4'

loop_
_geom_angle_atom_site_label_1
_geom_angle_atom_site_label_2
_geom_angle_atom_site_label_3
_geom_angle
_geom_angle_site_symmetry_1
_geom_angle_site_symmetry_3
O7 Fe01 O7 89.40(17) 2_665 4_565
O7 Fe01 O7 89.40(18) 2_665 3_655
O7 Fe01 O7 168.2(17) 4_565 3_655
O7 Fe01 O7 168.2(17) 2_665 .
O7 Fe01 O7 89.40(18) 4_565 .
O7 Fe01 O7 89.40(17) 3_655 .
O7 Fe01 O5 95.9(8) 2_665 .
O7 Fe01 O5 95.9(8) 4_565 .
O7 Fe01 O5 95.9(8) 3_655 .
O7 Fe01 O5 95.9(8) . .
O7 Fe01 O2 95.8(11) 2_665 1_554
O7 Fe01 O2 72.7(11) 4_565 1_554
O7 Fe01 O2 95.8(11) 3_655 1_554
O7 Fe01 O2 72.7(11) . 1_554
O5 Fe01 O2 163.6(11) . 1_554
O7 Fe01 O2 95.8(11) 2_665 3_654
O7 Fe01 O2 95.8(11) 4_565 3_654
O7 Fe01 O2 72.7(11) 3_655 3_654
O7 Fe01 O2 72.7(11) . 3_654
O5 Fe01 O2 163.6(11) . 3_654
O2 Fe01 O2 23.0(15) 1_554 3_654
O7 Fe01 O2 72.7(11) 2_665 2_664
O7 Fe01 O2 95.8(11) 4_565 2_664
O7 Fe01 O2 72.7(11) 3_655 2_664
O7 Fe01 O2 95.8(11) . 2_664
O5 Fe01 O2 163.6(11) . 2_664
O2 Fe01 O2 33(2) 1_554 2_664
O2 Fe01 O2 23.0(15) 3_654 2_664
O7 Fe01 O2 72.7(11) 2_665 4_564
O7 Fe01 O2 72.7(11) 4_565 4_564
O7 Fe01 O2 95.8(11) 3_655 4_564
O7 Fe01 O2 95.8(11) . 4_564
O5 Fe01 O2 163.6(11) . 4_564
O2 Fe01 O2 23.0(15) 1_554 4_564
O2 Fe01 O2 33(2) 3_654 4_564
O2 Fe01 O2 23.0(15) 2_664 4_564
O5 Fe12 O6 99.7(9) . .
O5 Fe12 O6 99.7(9) . 3_655
O6 Fe12 O6 89.2(11) . 3_655
O5 Fe12 S4 113.5(16) . .
O6 Fe12 S4 45.4(6) . .
O6 Fe12 S4 45.4(6) 3_655 .
O5 Fe12 O9 97.1(10) . 13_575
O6 Fe12 O9 86.4(9) . 13_575
O6 Fe12 O9 163.1(11) 3_655 13_575
S4 Fe12 O9 124.8(9) . 13_575
O5 Fe12 O9 97.1(10) . .
O6 Fe12 O9 163.1(11) . .
O6 Fe12 O9 86.4(9) 3_655 .
S4 Fe12 O9 124.8(9) . .
O9 Fe12 O9 93.1(13) 13_575 .
O5 Fe12 O4 176.1(17) . .
O6 Fe12 O4 77.6(10) . .
O6 Fe12 O4 77.6(10) 3_655 .
S4 Fe12 O4 62.6(16) . .
O9 Fe12 O4 85.6(12) 13_575 .
O9 Fe12 O4 85.6(12) . .
O5 Fe12 Fe12 51.4(4) . 4_565
O6 Fe12 Fe12 51.6(5) . 4_565
O6 Fe12 Fe12 111.8(6) 3_655 4_565
S4 Fe12 Fe12 86.8(8) . 4_565
O9 Fe12 Fe12 77.8(6) 13_575 4_565
O9 Fe12 Fe12 144.6(8) . 4_565
O4 Fe12 Fe12 126.9(6) . 4_565
O5 Fe12 Fe12 51.4(4) . 3_655
O6 Fe12 Fe12 111.8(6) . 3_655
O6 Fe12 Fe12 51.6(5) 3_655 3_655
S4 Fe12 Fe12 86.8(8) . 3_655
O9 Fe12 Fe12 144.6(8) 13_575 3_655
O9 Fe12 Fe12 77.8(6) . 3_655
O4 Fe12 Fe12 126.9(6) . 3_655
Fe12 Fe12 Fe12 90.000(5) 4_565 3_655
C7 C1 C6 128(5) 9_665 .
C7 C1 H1 116.0 9_665 .
C6 C1 H1 116.0 . .
C8 O3 S4 128(10) . .
C8 O3 O4 44(6) . .
S4 O3 O4 84(5) . .
C8 N3 C9 118(10) . .
C8 N3 C5 114(10) . .
C9 N3 C5 128(10) . .
C8 O4 O3 38(5) . .
C8 O4 Fe12 131(6) . .
O3 O4 Fe12 93(4) . .
C8 O4 S4 76(6) . .
O3 O4 S4 38(3) . .
Fe12 O4 S4 55.2(15) . .
C6 C2 C4 113(4) . .
C6 C2 H2 123.4 . .
C4 C2 H2 123.4 . .
O2 O2 O2 90.01(5) 4_565 3_655
O2 O2 O2 45.00(2) 4_565 2_665
O2 O2 O2 45.00(3) 3_655 2_665
O2 O2 S4 115.3(13) 4_565 .
O2 O2 S4 115.3(13) 3_655 .
O2 O2 S4 127(2) 2_665 .
O2 O2 S4 108.5(11) 4_565 3_655
O2 O2 S4 41.9(13) 3_655 3_655
O2 O2 S4 72.4(11) 2_665 3_655
S4 O2 S4 73.4(19) . 3_655
O2 O2 S4 41.9(13) 4_565 4_565
O2 O2 S4 108.5(11) 3_655 4_565
O2 O2 S4 72.4(11) 2_665 4_565
S4 O2 S4 73.4(19) . 4_565
S4 O2 S4 97(3) 3_655 4_565
O2 O2 Fe01 78.5(7) 4_565 1_556
O2 O2 Fe01 78.5(7) 3_655 1_556
O2 O2 Fe01 73.6(11) 2_665 1_556
S4 O2 Fe01 159(3) . 1_556
S4 O2 Fe01 118.6(16) 3_655 1_556
S4 O2 Fe01 118.6(16) 4_565 1_556
Fe12 O5 Fe12 77.2(9) . 4_565
Fe12 O5 Fe12 124(2) . 2_665
Fe12 O5 Fe12 77.2(9) 4_565 2_665
Fe12 O5 Fe12 77.2(9) . 3_655
Fe12 O5 Fe12 124(2) 4_565 3_655
Fe12 O5 Fe12 77.2(9) 2_665 3_655
Fe12 O5 Fe01 118.1(10) . .
Fe12 O5 Fe01 118.1(10) 4_565 .
Fe12 O5 Fe01 118.1(10) 2_665 .
Fe12 O5 Fe01 118.1(10) 3_655 .
S4 O6 S4 92(3) . 4_565
S4 O6 Fe12 122.6(19) . 4_565
S4 O6 Fe12 69.1(13) 4_565 4_565
S4 O6 Fe12 69.1(13) . .
S4 O6 Fe12 122.6(19) 4_565 .
Fe12 O6 Fe12 76.8(10) 4_565 .
O3 S4 O6 110(2) . .
O3 S4 O6 110(2) . 3_655
O6 S4 O6 127(3) . 3_655
O3 S4 O2 93(5) . .
O6 S4 O2 105.4(15) . .
O6 S4 O2 105.4(15) 3_655 .
O3 S4 Fe12 120(5) . .
O6 S4 Fe12 65.4(13) . .
O6 S4 Fe12 65.4(13) 3_655 .
O2 S4 Fe12 147(3) . .
O3 S4 O2 107(5) . 4_565
O6 S4 O2 83.6(18) . 4_565
O6 S4 O2 115.5(19) 3_655 4_565
O2 S4 O2 22.7(16) . 4_565
Fe12 S4 O2 130(2) . 4_565
O3 S4 O2 107(5) . 3_655
O6 S4 O2 115.5(19) . 3_655
O6 S4 O2 83.6(18) 3_655 3_655
O2 S4 O2 22.7(16) . 3_655
Fe12 S4 O2 130(2) . 3_655
O2 S4 O2 35(2) 4_565 3_655
O3 S4 O4 58(4) . .
O6 S4 O4 86.8(15) . .
O6 S4 O4 86.8(15) 3_655 .
O2 S4 O4 150(3) . .
Fe12 S4 O4 62.3(16) . .
O2 S4 O4 157.1(18) 4_565 .
O2 S4 O4 157.1(19) 3_655 .
O3 S4 S4 126(2) . 4_565
O6 S4 S4 44.0(14) . 4_565
O6 S4 S4 123.2(16) 3_655 4_565
O2 S4 S4 64.7(13) . 4_565
Fe12 S4 S4 93.2(8) . 4_565
O2 S4 S4 41.9(13) 4_565 4_565
O2 S4 S4 71.6(11) 3_655 4_565
O4 S4 S4 130.5(6) . 4_565
O3 S4 S4 126(2) . 3_655
O6 S4 S4 123.2(16) . 3_655
O6 S4 S4 44.0(14) 3_655 3_655
O2 S4 S4 64.7(13) . 3_655
Fe12 S4 S4 93.2(8) . 3_655
O2 S4 S4 71.6(11) 4_565 3_655
O2 S4 S4 41.9(13) 3_655 3_655
O4 S4 S4 130.5(6) . 3_655
S4 S4 S4 90.001(15) 4_565 3_655
O3 S4 C8 24(5) . .
O6 S4 C8 101.4(17) . .
O6 S4 C8 101.4(17) 3_655 .
O2 S4 C8 117(4) . .
Fe12 S4 C8 96(3) . .
O2 S4 C8 129(3) 4_565 .
O2 S4 C8 129(3) 3_655 .
O4 S4 C8 34(2) . .
S4 S4 C8 134.0(5) 4_565 .
S4 S4 C8 134.0(5) 3_655 .
C3 O7 Fe01 144(3) . .
O7 C3 O9 114(3) . .
O7 C3 O9 114(3) . 16
O9 C3 O9 60(2) . 16
O7 C3 C6 131(4) . .
O9 C3 C6 108(3) . .
O9 C3 C6 108(3) 16 .
O9 O9 C3 60.2(11) 16 .
O9 O9 Fe12 102.2(6) 16 .
C3 O9 Fe12 127(2) . .
C7 C4 C4 130(6) . 9_665
C7 C4 C2 113(4) . .
C4 C4 C2 116(5) 9_665 .
C1 C6 C2 122(5) . .
C1 C6 C3 129(5) . .
C2 C6 C3 109(4) . .
C1 C7 C4 110(6) 9_665 .
C1 C7 H7 125.1 9_665 .
C4 C7 H7 125.1 . .
O3 C8 O4 98(10) . .
O3 C8 N3 142(10) . .
O4 C8 N3 119(10) . .
O3 C8 S4 28(6) . .
O4 C8 S4 70(6) . .
N3 C8 S4 171(10) . .

loop_
_geom_bond_atom_site_label_1
_geom_bond_atom_site_label_2
_geom_bond_distance
_geom_bond_site_symmetry_2
Fe01 O7 1.90(3) 2_665
Fe01 O7 1.90(3) 4_565
Fe01 O7 1.90(3) 3_655
Fe01 O7 1.90(3) .
Fe01 O5 1.91(4) .
Fe01 O2 2.18(4) 1_554
Fe01 O2 2.18(3) 3_654
Fe01 O2 2.18(4) 2_664
Fe01 O2 2.18(3) 4_564
Fe12 O5 1.904(19) .
Fe12 O6 1.913(18) .
Fe12 O6 1.913(18) 3_655
Fe12 S4 1.97(4) .
Fe12 O9 2.03(2) 13_575
Fe12 O9 2.03(3) .
Fe12 O4 2.12(5) .
Fe12 Fe12 2.376(14) 4_565
Fe12 Fe12 2.376(14) 3_655
C1 C7 1.34(5) 9_665
C1 C6 1.37(5) .
C1 H1 0.9300 .
O3 C8 1.12(8) .
O3 S4 1.32(8) .
O3 O4 1.80(10) .
N3 C8 1.36(10) .
N3 C9 1.42(12) .
N3 C5 1.62(11) .
O4 C8 1.26(8) .
O4 S4 2.13(6) .
C2 C6 1.39(4) .
C2 C4 1.47(4) .
C2 H2 0.9300 .
O2 O2 0.87(6) 4_565
O2 O2 0.87(6) 3_655
O2 O2 1.23(8) 2_665
O2 S4 1.50(5) .
O2 S4 2.03(4) 3_655
O2 S4 2.03(4) 4_565
O2 Fe01 2.18(3) 1_556
O5 Fe12 1.904(19) 4_565
O5 Fe12 1.904(19) 2_665
O5 Fe12 1.904(19) 3_655
O6 S4 1.498(18) .
O6 S4 1.498(18) 4_565
O6 Fe12 1.913(18) 4_565
S4 O6 1.498(18) 3_655
S4 O2 2.03(4) 4_565
S4 O2 2.03(4) 3_655
S4 S4 2.16(5) 4_565
S4 S4 2.16(5) 3_655
S4 C8 2.19(12) .
O7 C3 1.17(4) .
C3 O9 1.52(3) .
C3 O9 1.52(3) 16
C3 C6 1.55(4) .
O9 O9 1.51(4) 16
C4 C7 1.35(5) .
C4 C4 1.40(6) 9_665
C7 C1 1.34(5) 9_665
C7 H7 0.9300 .
